data_4089399
loop_
_publ_author_name
'Wu, Siquan'
'Li, Xiaoyan'
'Xiong, Zichang'
'Xu, Wengang'
'Lu, Yunqiang'
'Sun, Hongjian'

_publ_section_title
;
 Synthesis and Reactivity of Silyl Iron, Cobalt, and Nickel Complexes
 Bearing a [PSiP]-Pincer Ligand via Si--H Bond Activation
;
_journal_issue 11
_journal_name_full Organometallics
_journal_page_first 3227
_journal_paper_doi 10.1021/om400047j
_journal_volume 32
_journal_year 2013
_chemical_formula_moiety 'C40 H41 Ni P3 Si'
_chemical_formula_sum 'C40 H41 Ni P3 Si'
_chemical_formula_weight 701.42
_space_group_IT_number 2
_space_group_name_Hall '-P 1'
_space_group_name_H-M_alt 'P -1'
_symmetry_cell_setting triclinic
_symmetry_space_group_name_H-M 'P -1'
_atom_sites_solution_hydrogens geom
_atom_sites_solution_primary direct
_atom_sites_solution_secondary difmap
_audit_creation_method SHELXL-97
_cell_angle_alpha 95.01(3)
_cell_angle_beta 105.61(3)
_cell_angle_gamma 109.04(3)
_cell_formula_units_Z 2
_cell_length_a 10.641(2)
_cell_length_b 14.472(3)
_cell_length_c 16.088(3)
_cell_measurement_temperature 293(2)
_cell_volume 2213.5(10)
_computing_cell_refinement 'Bruker XSCANS'
_computing_data_collection 'Bruker XSCANS'
_computing_data_reduction 'Bruker SHELXTL'
_computing_molecular_graphics 'Bruker SHELXTL'
_computing_publication_material 'Bruker SHELXTL'
_computing_structure_refinement 'SHELXL-97 (Sheldrick, 1997)'
_computing_structure_solution 'SHELXS-97 (Sheldrick, 1990)'
_diffrn_ambient_temperature 293(2)
_diffrn_measured_fraction_theta_full 0.977
_diffrn_measured_fraction_theta_max 0.977
_diffrn_measurement_device_type 'Bruker P4'
_diffrn_measurement_method '\w scans'
_diffrn_radiation_monochromator graphite
_diffrn_radiation_source 'fine-focus sealed tube'
_diffrn_radiation_type MoK\a
_diffrn_radiation_wavelength 0.71073
_diffrn_reflns_av_R_equivalents 0.0578
_diffrn_reflns_av_sigmaI/netI 0.1565
_diffrn_reflns_limit_h_max 12
_diffrn_reflns_limit_h_min -12
_diffrn_reflns_limit_k_max 12
_diffrn_reflns_limit_k_min -17
_diffrn_reflns_limit_l_max 18
_diffrn_reflns_limit_l_min -19
_diffrn_reflns_number 10779
_diffrn_reflns_theta_full 25.00
_diffrn_reflns_theta_max 25.00
_diffrn_reflns_theta_min 1.34
_exptl_absorpt_coefficient_mu 0.596
_exptl_absorpt_correction_type none
_exptl_crystal_density_diffrn 1.052
_exptl_crystal_density_method 'not measured'
_exptl_crystal_F_000 736
_exptl_crystal_size_max 0.30
_exptl_crystal_size_mid 0.20
_exptl_crystal_size_min 0.10
_platon_squeeze_details
;
;
_refine_diff_density_max 1.103
_refine_diff_density_min -0.516
_refine_diff_density_rms 0.112
_refine_ls_extinction_method none
_refine_ls_goodness_of_fit_ref 0.896
_refine_ls_hydrogen_treatment none
_refine_ls_matrix_type full
_refine_ls_number_parameters 414
_refine_ls_number_reflns 7623
_refine_ls_number_restraints 1
_refine_ls_restrained_S_all 0.896
_refine_ls_R_factor_all 0.1460
_refine_ls_R_factor_gt 0.0919
_refine_ls_shift/su_max 0.010
_refine_ls_shift/su_mean 0.000
_refine_ls_structure_factor_coef Fsqd
_refine_ls_weighting_details 'calc w=1/[\s^2^(Fo^2^)+(0.1424P)^2^+0.0000P] where P=(Fo^2^+2Fc^2^)/3'
_refine_ls_weighting_scheme calc
_refine_ls_wR_factor_gt 0.2280
_refine_ls_wR_factor_ref 0.2507
_reflns_number_gt 3814
_reflns_number_total 7623
_reflns_threshold_expression >2sigma(I)
_cod_data_source_file om400047j_si_002.cif
_cod_data_source_block complex2
_cod_depositor_comments
;
The following automatic conversions were performed:

data item '_symmetry_cell_setting' value 'Triclinic' was changed to
'triclinic' in accordance with the
/home/saulius/struct/COD-crude-data/automatic-downloads/DataCite-retrospective/ACS/depositions/lib/dictionaries/cif_core.dic
dictionary named 'cif_core.dic' version 2.4.2 last updated on
2011-04-26.

Automatic conversion script
Id: cif_fix_values 6909 2019-04-08 15:41:33Z antanas 
;
_cod_original_cell_volume 2213.5(7)
_cod_original_sg_symbol_H-M P-1
_cod_database_code 4089399

loop_
_symmetry_equiv_pos_as_xyz
'x, y, z'
'-x, -y, -z'

loop_
_atom_site_label
_atom_site_type_symbol
_atom_site_fract_x
_atom_site_fract_y
_atom_site_fract_z
_atom_site_U_iso_or_equiv
_atom_site_adp_type
_atom_site_occupancy
_atom_site_symmetry_multiplicity
_atom_site_calc_flag
_atom_site_refinement_flags
C1 C 0.6227(8) 0.3028(5) 0.5931(5) 0.0455(18) Uani 1 1 d .
C2 C 0.4985(8) 0.2998(6) 0.6072(5) 0.053(2) Uani 1 1 d .
H2 H 0.4831 0.2866 0.6600 0.063 Uiso 1 1 calc R
C3 C 0.3997(9) 0.3162(7) 0.5433(7) 0.075(3) Uani 1 1 d .
H3 H 0.3172 0.3158 0.5530 0.090 Uiso 1 1 calc R
C4 C 0.4202(10) 0.3337(7) 0.4634(6) 0.072(3) Uani 1 1 d .
H4 H 0.3532 0.3467 0.4204 0.086 Uiso 1 1 calc R
C5 C 0.5414(10) 0.3315(8) 0.4485(6) 0.077(3) Uani 1 1 d .
H5 H 0.5547 0.3385 0.3942 0.092 Uiso 1 1 calc R
C6 C 0.6405(9) 0.3189(6) 0.5149(5) 0.058(2) Uani 1 1 d .
H6 H 0.7244 0.3216 0.5062 0.070 Uiso 1 1 calc R
C7 C 0.7095(7) 0.1480(6) 0.6360(4) 0.0426(18) Uani 1 1 d .
C8 C 0.5917(8) 0.0771(6) 0.6411(5) 0.0476(19) Uani 1 1 d .
H8 H 0.5351 0.0957 0.6688 0.057 Uiso 1 1 calc R
C9 C 0.5566(9) -0.0190(7) 0.6067(6) 0.063(2) Uani 1 1 d .
H9 H 0.4733 -0.0658 0.6080 0.076 Uiso 1 1 calc R
C10 C 0.6401(9) -0.0484(7) 0.5704(6) 0.061(2) Uani 1 1 d .
H10 H 0.6171 -0.1159 0.5502 0.073 Uiso 1 1 calc R
C11 C 0.7584(8) 0.0193(6) 0.5627(6) 0.056(2) Uani 1 1 d .
H11 H 0.8131 -0.0025 0.5354 0.068 Uiso 1 1 calc R
C12 C 0.7983(7) 0.1198(5) 0.5946(4) 0.0388(17) Uani 1 1 d .
C13 C 0.7277(7) 0.2911(5) 0.7764(5) 0.0412(17) Uani 1 1 d .
C14 C 0.7013(8) 0.3738(6) 0.8051(5) 0.0488(19) Uani 1 1 d .
H14 H 0.6982 0.4218 0.7705 0.059 Uiso 1 1 calc R
C15 C 0.6797(9) 0.3840(8) 0.8851(6) 0.066(3) Uani 1 1 d .
H15 H 0.6598 0.4388 0.9037 0.080 Uiso 1 1 calc R
C16 C 0.6865(10) 0.3166(9) 0.9380(7) 0.076(3) Uani 1 1 d .
H16 H 0.6713 0.3244 0.9920 0.091 Uiso 1 1 calc R
C17 C 0.7157(9) 0.2381(7) 0.9100(6) 0.066(2) Uani 1 1 d .
H17 H 0.7213 0.1912 0.9454 0.079 Uiso 1 1 calc R
C18 C 0.7375(8) 0.2260(6) 0.8299(5) 0.0488(19) Uani 1 1 d .
H18 H 0.7594 0.1717 0.8126 0.059 Uiso 1 1 calc R
C19 C 1.1160(7) 0.1915(5) 0.6563(4) 0.0385(17) Uani 1 1 d .
C20 C 1.1912(7) 0.2470(5) 0.7385(5) 0.0415(18) Uani 1 1 d .
C21 C 1.3030(8) 0.2270(6) 0.7886(5) 0.053(2) Uani 1 1 d .
H21 H 1.3561 0.2670 0.8436 0.063 Uiso 1 1 calc R
C22 C 1.3378(8) 0.1501(6) 0.7597(6) 0.058(2) Uani 1 1 d .
H22 H 1.4132 0.1371 0.7942 0.069 Uiso 1 1 calc R
C23 C 1.1508(8) 0.1118(6) 0.6279(5) 0.052(2) Uani 1 1 d .
H23 H 1.0982 0.0715 0.5730 0.062 Uiso 1 1 calc R
C24 C 1.2576(9) 0.0924(7) 0.6777(6) 0.065(2) Uani 1 1 d .
H24 H 1.2786 0.0391 0.6569 0.078 Uiso 1 1 calc R
C25 C 1.1149(8) 0.3256(5) 0.8771(5) 0.0453(18) Uani 1 1 d D
C26 C 1.1085(9) 0.2386(7) 0.9096(5) 0.061(2) Uani 1 1 d .
H26 H 1.1201 0.1873 0.8772 0.073 Uiso 1 1 calc R
C27 C 1.0862(11) 0.2277(9) 0.9865(6) 0.082(3) Uani 1 1 d .
H27 H 1.0884 0.1703 1.0077 0.098 Uiso 1 1 calc R
C28 C 1.0612(10) 0.2943(9) 1.0336(5) 0.076(3) Uani 1 1 d .
H28 H 1.0441 0.2832 1.0863 0.091 Uiso 1 1 calc R
C29 C 1.0605(10) 0.3815(8) 1.0037(6) 0.069(3) Uani 1 1 d .
H29 H 1.0446 0.4306 1.0360 0.083 Uiso 1 1 calc R
C30 C 1.0838(9) 0.3923(6) 0.9261(5) 0.059(2) Uani 1 1 d D
H30 H 1.0784 0.4488 0.9044 0.070 Uiso 1 1 calc R
C31 C 0.8624(11) 0.5500(7) 0.6212(7) 0.090(3) Uani 1 1 d .
H31A H 0.7782 0.5092 0.6309 0.136 Uiso 1 1 calc R
H31B H 0.8500 0.5408 0.5593 0.136 Uiso 1 1 calc R
H31C H 0.8824 0.6187 0.6437 0.136 Uiso 1 1 calc R
C32 C 1.0615(16) 0.5901(8) 0.7883(6) 0.119(5) Uani 1 1 d .
H10A H 1.1038 0.5575 0.8308 0.179 Uiso 1 1 calc R
H10B H 0.9814 0.5972 0.8007 0.179 Uiso 1 1 calc R
H10C H 1.1282 0.6547 0.7913 0.179 Uiso 1 1 calc R
C33 C 1.1375(10) 0.5837(7) 0.6365(7) 0.083(3) Uani 1 1 d .
H33A H 1.0987 0.5796 0.5745 0.125 Uiso 1 1 calc R
H33B H 1.2109 0.5572 0.6468 0.125 Uiso 1 1 calc R
H33C H 1.1751 0.6521 0.6659 0.125 Uiso 1 1 calc R
C34 C 1.3127(7) 0.4489(5) 0.8075(5) 0.0445(19) Uani 1 1 d .
C35 C 1.3724(9) 0.4679(7) 0.7402(6) 0.059(2) Uani 1 1 d .
H35 H 1.3261 0.4299 0.6837 0.071 Uiso 1 1 calc R
C36 C 1.5019(10) 0.5446(8) 0.7587(8) 0.074(3) Uani 1 1 d .
H36 H 1.5453 0.5556 0.7156 0.089 Uiso 1 1 calc R
C37 C 1.5658(11) 0.6043(8) 0.8420(9) 0.086(3) Uani 1 1 d .
H37 H 1.6482 0.6591 0.8532 0.103 Uiso 1 1 calc R
C38 C 1.5109(11) 0.5840(7) 0.9044(8) 0.081(3) Uani 1 1 d .
H38 H 1.5589 0.6220 0.9607 0.097 Uiso 1 1 calc R
C39 C 1.3789(9) 0.5050(6) 0.8894(6) 0.064(2) Uani 1 1 d .
H39 H 1.3400 0.4928 0.9346 0.076 Uiso 1 1 calc R
C40 C 0.9520(9) 0.1875(6) 0.4713(5) 0.061(2) Uani 1 1 d .
H40A H 1.0414 0.2222 0.4647 0.091 Uiso 1 1 calc R
H40B H 0.8821 0.2074 0.4344 0.091 Uiso 1 1 calc R
H40C H 0.9277 0.1170 0.4546 0.091 Uiso 1 1 calc R
H100 H 0.967(9) 0.342(7) 0.590(6) 0.09(3) Uiso 1 1 d .
Ni1 Ni 0.97379(9) 0.35850(7) 0.66937(6) 0.0372(3) Uani 1 1 d .
P1 P 1.1410(2) 0.34812(14) 0.77352(12) 0.0403(5) Uani 1 1 d .
P2 P 0.76672(19) 0.28128(14) 0.67241(12) 0.0388(5) Uani 1 1 d .
P3 P 1.0058(2) 0.51490(15) 0.67707(14) 0.0498(6) Uani 1 1 d .
Si1 Si 0.9612(2) 0.21869(15) 0.59074(13) 0.0393(5) Uani 1 1 d .

loop_
_atom_site_aniso_label
_atom_site_aniso_U_11
_atom_site_aniso_U_22
_atom_site_aniso_U_33
_atom_site_aniso_U_23
_atom_site_aniso_U_13
_atom_site_aniso_U_12
C1 0.048(5) 0.039(4) 0.053(5) 0.006(4) 0.018(4) 0.019(4)
C2 0.053(5) 0.068(6) 0.047(5) 0.003(4) 0.013(4) 0.040(4)
C3 0.032(5) 0.084(7) 0.106(8) 0.006(6) 0.015(5) 0.027(5)
C4 0.058(6) 0.095(8) 0.071(7) 0.022(6) 0.008(5) 0.049(6)
C5 0.062(6) 0.100(8) 0.066(6) 0.031(6) 0.014(5) 0.030(6)
C6 0.046(5) 0.085(6) 0.054(5) 0.029(5) 0.021(4) 0.027(5)
C7 0.024(4) 0.060(5) 0.036(4) -0.008(4) 0.002(3) 0.015(3)
C8 0.037(4) 0.054(5) 0.060(5) 0.014(4) 0.024(4) 0.020(4)
C9 0.042(5) 0.054(6) 0.072(6) 0.004(5) 0.011(4) -0.003(4)
C10 0.053(5) 0.056(5) 0.072(6) 0.007(5) 0.022(5) 0.018(4)
C11 0.045(5) 0.050(5) 0.078(6) 0.005(4) 0.024(4) 0.020(4)
C12 0.034(4) 0.044(4) 0.037(4) -0.009(3) 0.010(3) 0.017(3)
C13 0.029(4) 0.050(5) 0.043(4) 0.009(4) 0.011(3) 0.013(3)
C14 0.047(5) 0.051(5) 0.045(5) -0.002(4) 0.010(4) 0.020(4)
C15 0.059(6) 0.090(7) 0.047(5) -0.020(5) 0.013(4) 0.034(5)
C16 0.057(6) 0.106(8) 0.059(6) -0.018(6) 0.029(5) 0.023(6)
C17 0.057(6) 0.082(7) 0.050(6) 0.013(5) 0.007(5) 0.022(5)
C18 0.052(5) 0.054(5) 0.043(5) 0.007(4) 0.011(4) 0.027(4)
C19 0.045(4) 0.041(4) 0.037(4) 0.000(3) 0.020(4) 0.023(3)
C20 0.029(4) 0.048(4) 0.054(5) 0.008(4) 0.018(4) 0.021(3)
C21 0.038(4) 0.065(5) 0.051(5) -0.011(4) 0.014(4) 0.019(4)
C22 0.033(4) 0.068(6) 0.084(6) 0.018(5) 0.018(4) 0.033(4)
C23 0.048(5) 0.054(5) 0.053(5) -0.010(4) 0.013(4) 0.025(4)
C24 0.051(5) 0.060(6) 0.087(7) -0.007(5) 0.027(5) 0.024(5)
C25 0.046(5) 0.047(5) 0.045(5) 0.004(4) 0.017(4) 0.021(4)
C26 0.076(6) 0.065(6) 0.048(5) 0.005(4) 0.016(5) 0.040(5)
C27 0.104(8) 0.125(9) 0.068(7) 0.047(6) 0.064(6) 0.071(7)
C28 0.073(7) 0.115(9) 0.030(5) 0.010(5) 0.016(5) 0.024(6)
C29 0.072(6) 0.094(8) 0.054(6) 0.012(5) 0.038(5) 0.032(6)
C30 0.059(5) 0.056(5) 0.064(6) 0.008(4) 0.019(5) 0.026(4)
C31 0.083(8) 0.076(7) 0.122(9) 0.018(6) 0.020(7) 0.052(6)
C32 0.235(16) 0.077(8) 0.056(6) -0.014(5) 0.031(8) 0.089(9)
C33 0.076(7) 0.063(6) 0.126(9) 0.022(6) 0.064(7) 0.016(5)
C34 0.028(4) 0.048(5) 0.053(5) -0.011(4) 0.010(4) 0.015(3)
C35 0.051(5) 0.071(6) 0.050(5) 0.011(4) 0.015(4) 0.016(5)
C36 0.049(6) 0.083(7) 0.098(8) 0.043(7) 0.027(6) 0.023(5)
C37 0.049(6) 0.074(7) 0.110(9) 0.020(7) 0.009(6) 0.005(5)
C38 0.065(7) 0.064(7) 0.081(7) -0.001(6) -0.008(6) 0.008(5)
C39 0.049(5) 0.055(5) 0.073(6) -0.009(5) 0.015(5) 0.010(4)
C40 0.070(6) 0.064(6) 0.055(5) 0.001(4) 0.031(5) 0.024(5)
Ni1 0.0328(5) 0.0395(6) 0.0387(6) 0.0010(4) 0.0100(4) 0.0149(4)
P1 0.0351(10) 0.0428(11) 0.0419(11) -0.0040(9) 0.0119(9) 0.0161(9)
P2 0.0328(10) 0.0441(11) 0.0412(11) 0.0025(9) 0.0127(9) 0.0165(9)
P3 0.0534(13) 0.0449(12) 0.0571(14) 0.0059(10) 0.0227(11) 0.0223(10)
Si1 0.0354(11) 0.0455(12) 0.0384(12) -0.0020(9) 0.0145(9) 0.0169(9)

loop_
_atom_type_symbol
_atom_type_description
_atom_type_scat_dispersion_real
_atom_type_scat_dispersion_imag
_atom_type_scat_source
C C 0.0033 0.0016 'International Tables Vol C Tables 4.2.6.8 and 6.1.1.4'
H H 0.0000 0.0000 'International Tables Vol C Tables 4.2.6.8 and 6.1.1.4'
Ni Ni 0.3393 1.1124 'International Tables Vol C Tables 4.2.6.8 and 6.1.1.4'
P P 0.1023 0.0942 'International Tables Vol C Tables 4.2.6.8 and 6.1.1.4'
Si Si 0.0817 0.0704 'International Tables Vol C Tables 4.2.6.8 and 6.1.1.4'

loop_
_geom_angle_atom_site_label_1
_geom_angle_atom_site_label_2
_geom_angle_atom_site_label_3
_geom_angle
C6 C1 C2 119.1(7)
C6 C1 P2 116.0(6)
C2 C1 P2 124.8(6)
C3 C2 C1 119.3(8)
C3 C2 H2 120.4
C1 C2 H2 120.4
C2 C3 C4 120.9(8)
C2 C3 H3 119.6
C4 C3 H3 119.6
C5 C4 C3 119.2(8)
C5 C4 H4 120.4
C3 C4 H4 120.4
C6 C5 C4 118.5(9)
C6 C5 H5 120.8
C4 C5 H5 120.8
C1 C6 C5 122.9(8)
C1 C6 H6 118.5
C5 C6 H6 118.5
C8 C7 C12 119.9(7)
C8 C7 P2 126.8(6)
C12 C7 P2 113.2(5)
C9 C8 C7 120.9(7)
C9 C8 H8 119.6
C7 C8 H8 119.6
C8 C9 C10 120.7(8)
C8 C9 H9 119.6
C10 C9 H9 119.6
C9 C10 C11 120.8(8)
C9 C10 H10 119.6
C11 C10 H10 119.6
C10 C11 C12 121.2(7)
C10 C11 H11 119.4
C12 C11 H11 119.4
C11 C12 C7 116.3(7)
C11 C12 Si1 124.8(5)
C7 C12 Si1 118.8(5)
C18 C13 C14 118.5(7)
C18 C13 P2 122.1(6)
C14 C13 P2 119.1(6)
C15 C14 C13 119.2(8)
C15 C14 H14 120.4
C13 C14 H14 120.4
C16 C15 C14 121.9(8)
C16 C15 H15 119.0
C14 C15 H15 119.0
C17 C16 C15 118.0(9)
C17 C16 H16 121.0
C15 C16 H16 121.0
C16 C17 C18 121.2(9)
C16 C17 H17 119.4
C18 C17 H17 119.4
C13 C18 C17 121.1(8)
C13 C18 H18 119.5
C17 C18 H18 119.5
C20 C19 C23 118.1(7)
C20 C19 Si1 118.6(5)
C23 C19 Si1 123.1(6)
C19 C20 C21 119.7(6)
C19 C20 P1 116.8(5)
C21 C20 P1 123.5(6)
C22 C21 C20 121.7(7)
C22 C21 H21 119.1
C20 C21 H21 119.1
C21 C22 C24 117.9(7)
C21 C22 H22 121.1
C24 C22 H22 121.1
C24 C23 C19 121.4(7)
C24 C23 H23 119.3
C19 C23 H23 119.3
C23 C24 C22 121.1(7)
C23 C24 H24 119.5
C22 C24 H24 119.5
C30 C25 C26 114.4(7)
C30 C25 P1 120.0(6)
C26 C25 P1 125.2(6)
C27 C26 C25 121.1(8)
C27 C26 H26 119.4
C25 C26 H26 119.4
C28 C27 C26 123.0(10)
C28 C27 H27 118.5
C26 C27 H27 118.5
C27 C28 C29 119.1(9)
C27 C28 H28 120.4
C29 C28 H28 120.4
C30 C29 C28 117.6(9)
C30 C29 H29 121.2
C28 C29 H29 121.2
C25 C30 C29 124.5(8)
C25 C30 H30 117.8
C29 C30 H30 117.8
P3 C31 H31A 109.5
P3 C31 H31B 109.5
H31A C31 H31B 109.5
P3 C31 H31C 109.5
H31A C31 H31C 109.5
H31B C31 H31C 109.5
P3 C32 H10A 109.5
P3 C32 H10B 109.5
H10A C32 H10B 109.5
P3 C32 H10C 109.5
H10A C32 H10C 109.5
H10B C32 H10C 109.5
P3 C33 H33A 109.5
P3 C33 H33B 109.5
H33A C33 H33B 109.5
P3 C33 H33C 109.5
H33A C33 H33C 109.5
H33B C33 H33C 109.5
C39 C34 C35 120.5(8)
C39 C34 P1 124.8(6)
C35 C34 P1 114.6(6)
C36 C35 C34 119.2(8)
C36 C35 H35 120.4
C34 C35 H35 120.4
C37 C36 C35 119.7(9)
C37 C36 H36 120.2
C35 C36 H36 120.2
C38 C37 C36 120.2(10)
C38 C37 H37 119.9
C36 C37 H37 119.9
C37 C38 C39 122.4(10)
C37 C38 H38 118.8
C39 C38 H38 118.8
C34 C39 C38 117.8(9)
C34 C39 H39 121.1
C38 C39 H39 121.1
Si1 C40 H40A 109.5
Si1 C40 H40B 109.5
H40A C40 H40B 109.5
Si1 C40 H40C 109.5
H40A C40 H40C 109.5
H40B C40 H40C 109.5
P2 Ni1 P1 115.79(9)
P2 Ni1 P3 108.30(9)
P1 Ni1 P3 107.10(9)
P2 Ni1 Si1 88.45(8)
P1 Ni1 Si1 89.29(8)
P3 Ni1 Si1 147.23(9)
P2 Ni1 H100 106(4)
P1 Ni1 H100 122(4)
P3 Ni1 H100 95(4)
Si1 Ni1 H100 52(4)
C25 P1 C20 103.7(3)
C25 P1 C34 102.6(4)
C20 P1 C34 98.9(3)
C25 P1 Ni1 119.7(3)
C20 P1 Ni1 110.1(3)
C34 P1 Ni1 118.9(3)
C7 P2 C13 102.8(3)
C7 P2 C1 98.1(3)
C13 P2 C1 104.1(3)
C7 P2 Ni1 112.3(2)
C13 P2 Ni1 119.8(2)
C1 P2 Ni1 116.7(3)
C33 P3 C31 101.0(5)
C33 P3 C32 100.8(6)
C31 P3 C32 100.9(5)
C33 P3 Ni1 115.6(3)
C31 P3 Ni1 119.1(4)
C32 P3 Ni1 116.5(4)
C12 Si1 C19 107.9(3)
C12 Si1 C40 101.9(3)
C19 Si1 C40 105.0(3)
C12 Si1 Ni1 105.3(2)
C19 Si1 Ni1 104.5(2)
C40 Si1 Ni1 130.8(3)
C12 Si1 H100 120(3)
C19 Si1 H100 122(3)
C40 Si1 H100 97(3)
Ni1 Si1 H100 34(3)

loop_
_geom_bond_atom_site_label_1
_geom_bond_atom_site_label_2
_geom_bond_distance
C1 C6 1.351(10)
C1 C2 1.388(10)
C1 P2 1.845(8)
C2 C3 1.358(11)
C2 H2 0.9300
C3 C4 1.392(12)
C3 H3 0.9300
C4 C5 1.383(12)
C4 H4 0.9300
C5 C6 1.355(11)
C5 H5 0.9300
C6 H6 0.9300
C7 C8 1.364(10)
C7 C12 1.430(9)
C7 P2 1.811(8)
C8 C9 1.340(11)
C8 H8 0.9300
C9 C10 1.339(12)
C9 H9 0.9300
C10 C11 1.365(11)
C10 H10 0.9300
C11 C12 1.382(10)
C11 H11 0.9300
C12 Si1 1.873(7)
C13 C18 1.342(10)
C13 C14 1.385(10)
C13 P2 1.833(7)
C14 C15 1.371(11)
C14 H14 0.9300
C15 C16 1.357(13)
C15 H15 0.9300
C16 C17 1.344(13)
C16 H16 0.9300
C17 C18 1.376(11)
C17 H17 0.9300
C18 H18 0.9300
C19 C20 1.362(9)
C19 C23 1.399(9)
C19 Si1 1.882(7)
C20 C21 1.377(10)
C20 P1 1.809(7)
C21 C22 1.365(11)
C21 H21 0.9300
C22 C24 1.380(11)
C22 H22 0.9300
C23 C24 1.330(11)
C23 H23 0.9300
C24 H24 0.9300
C25 C30 1.371(9)
C25 C26 1.394(11)
C25 P1 1.801(8)
C26 C27 1.334(11)
C26 H26 0.9300
C27 C28 1.311(13)
C27 H27 0.9300
C28 C29 1.392(13)
C28 H28 0.9300
C29 C30 1.349(11)
C29 H29 0.9300
C30 H30 0.9300
C31 P3 1.801(9)
C31 H31A 0.9600
C31 H31B 0.9600
C31 H31C 0.9600
C32 P3 1.846(9)
C32 H10A 0.9600
C32 H10B 0.9600
C32 H10C 0.9600
C33 P3 1.755(9)
C33 H33A 0.9600
C33 H33B 0.9600
C33 H33C 0.9600
C34 C39 1.354(10)
C34 C35 1.400(11)
C34 P1 1.829(7)
C35 C36 1.394(12)
C35 H35 0.9300
C36 C37 1.389(14)
C36 H36 0.9300
C37 C38 1.300(14)
C37 H37 0.9300
C38 C39 1.435(13)
C38 H38 0.9300
C39 H39 0.9300
C40 Si1 1.903(8)
C40 H40A 0.9600
C40 H40B 0.9600
C40 H40C 0.9600
Ni1 P2 2.137(2)
Ni1 P1 2.147(2)
Ni1 P3 2.163(2)
Ni1 Si1 2.235(2)
Ni1 H100 1.26(9)
Si1 H100 1.77(9)

loop_
_geom_torsion_atom_site_label_1
_geom_torsion_atom_site_label_2
_geom_torsion_atom_site_label_3
_geom_torsion_atom_site_label_4
_geom_torsion
C6 C1 C2 C3 -2.1(12)
P2 C1 C2 C3 -179.5(6)
C1 C2 C3 C4 1.5(13)
C2 C3 C4 C5 1.8(15)
C3 C4 C5 C6 -4.4(15)
C2 C1 C6 C5 -0.7(13)
P2 C1 C6 C5 177.0(8)
C4 C5 C6 C1 3.9(15)
C12 C7 C8 C9 -0.9(11)
P2 C7 C8 C9 175.8(6)
C7 C8 C9 C10 3.4(13)
C8 C9 C10 C11 -4.1(14)
C9 C10 C11 C12 2.2(14)
C10 C11 C12 C7 0.3(12)
C10 C11 C12 Si1 178.0(6)
C8 C7 C12 C11 -0.9(11)
P2 C7 C12 C11 -178.0(6)
C8 C7 C12 Si1 -178.8(5)
P2 C7 C12 Si1 4.1(7)
C18 C13 C14 C15 -3.0(11)
P2 C13 C14 C15 -176.5(6)
C13 C14 C15 C16 1.5(13)
C14 C15 C16 C17 0.2(15)
C15 C16 C17 C18 -0.3(14)
C14 C13 C18 C17 2.9(12)
P2 C13 C18 C17 176.1(6)
C16 C17 C18 C13 -1.2(13)
C23 C19 C20 C21 3.7(11)
Si1 C19 C20 C21 178.5(6)
C23 C19 C20 P1 -179.0(6)
Si1 C19 C20 P1 -4.2(8)
C19 C20 C21 C22 -2.6(12)
P1 C20 C21 C22 -179.8(6)
C20 C21 C22 C24 0.3(13)
C20 C19 C23 C24 -2.6(12)
Si1 C19 C23 C24 -177.2(7)
C19 C23 C24 C22 0.3(13)
C21 C22 C24 C23 0.8(13)
C30 C25 C26 C27 -5.7(13)
P1 C25 C26 C27 -178.8(8)
C25 C26 C27 C28 3.9(17)
C26 C27 C28 C29 -1.4(17)
C27 C28 C29 C30 1.0(15)
C26 C25 C30 C29 5.6(13)
P1 C25 C30 C29 179.0(7)
C28 C29 C30 C25 -3.4(14)
C39 C34 C35 C36 0.9(12)
P1 C34 C35 C36 178.8(7)
C34 C35 C36 C37 -3.7(13)
C35 C36 C37 C38 5.6(16)
C36 C37 C38 C39 -4.7(17)
C35 C34 C39 C38 0.1(12)
P1 C34 C39 C38 -177.5(7)
C37 C38 C39 C34 1.8(15)
C30 C25 P1 C20 175.9(7)
C26 C25 P1 C20 -11.4(8)
C30 C25 P1 C34 73.4(7)
C26 C25 P1 C34 -113.9(7)
C30 C25 P1 Ni1 -60.9(7)
C26 C25 P1 Ni1 111.8(7)
C19 C20 P1 C25 126.7(6)
C21 C20 P1 C25 -56.0(7)
C19 C20 P1 C34 -127.8(6)
C21 C20 P1 C34 49.4(7)
C19 C20 P1 Ni1 -2.5(6)
C21 C20 P1 Ni1 174.7(6)
C39 C34 P1 C25 -14.6(8)
C35 C34 P1 C25 167.6(6)
C39 C34 P1 C20 -120.9(7)
C35 C34 P1 C20 61.3(6)
C39 C34 P1 Ni1 120.1(7)
C35 C34 P1 Ni1 -57.6(6)
P2 Ni1 P1 C25 -25.8(3)
P3 Ni1 P1 C25 95.1(3)
Si1 Ni1 P1 C25 -113.8(3)
P2 Ni1 P1 C20 94.2(3)
P3 Ni1 P1 C20 -144.9(3)
Si1 Ni1 P1 C20 6.2(3)
P2 Ni1 P1 C34 -152.9(3)
P3 Ni1 P1 C34 -32.0(3)
Si1 Ni1 P1 C34 119.2(3)
C8 C7 P2 C13 40.5(7)
C12 C7 P2 C13 -142.6(5)
C8 C7 P2 C1 -66.0(7)
C12 C7 P2 C1 110.9(6)
C8 C7 P2 Ni1 170.7(6)
C12 C7 P2 Ni1 -12.4(6)
C18 C13 P2 C7 33.6(7)
C14 C13 P2 C7 -153.1(6)
C18 C13 P2 C1 135.6(6)
C14 C13 P2 C1 -51.2(7)
C18 C13 P2 Ni1 -91.8(6)
C14 C13 P2 Ni1 81.4(6)
C6 C1 P2 C7 -87.0(7)
C2 C1 P2 C7 90.5(7)
C6 C1 P2 C13 167.5(6)
C2 C1 P2 C13 -15.0(7)
C6 C1 P2 Ni1 33.1(7)
C2 C1 P2 Ni1 -149.4(6)
P1 Ni1 P2 C7 -75.9(3)
P3 Ni1 P2 C7 163.8(3)
Si1 Ni1 P2 C7 12.6(3)
P1 Ni1 P2 C13 44.9(3)
P3 Ni1 P2 C13 -75.3(3)
Si1 Ni1 P2 C13 133.4(3)
P1 Ni1 P2 C1 171.9(3)
P3 Ni1 P2 C1 51.6(3)
Si1 Ni1 P2 C1 -99.6(3)
P2 Ni1 P3 C33 -157.7(4)
P1 Ni1 P3 C33 76.7(4)
Si1 Ni1 P3 C33 -40.3(5)
P2 Ni1 P3 C31 -37.1(4)
P1 Ni1 P3 C31 -162.7(4)
Si1 Ni1 P3 C31 80.3(5)
P2 Ni1 P3 C32 84.2(5)
P1 Ni1 P3 C32 -41.3(5)
Si1 Ni1 P3 C32 -158.4(5)
C11 C12 Si1 C19 -61.2(7)
C7 C12 Si1 C19 116.4(6)
C11 C12 Si1 C40 49.0(7)
C7 C12 Si1 C40 -133.4(6)
C11 C12 Si1 Ni1 -172.4(6)
C7 C12 Si1 Ni1 5.2(6)
C20 C19 Si1 C12 -103.2(6)
C23 C19 Si1 C12 71.3(7)
C20 C19 Si1 C40 148.7(6)
C23 C19 Si1 C40 -36.8(7)
C20 C19 Si1 Ni1 8.5(6)
C23 C19 Si1 Ni1 -177.0(6)
P2 Ni1 Si1 C12 -9.8(2)
P1 Ni1 Si1 C12 106.0(2)
P3 Ni1 Si1 C12 -132.3(3)
P2 Ni1 Si1 C19 -123.3(2)
P1 Ni1 Si1 C19 -7.5(2)
P3 Ni1 Si1 C19 114.1(3)
P2 Ni1 Si1 C40 111.5(4)
P1 Ni1 Si1 C40 -132.7(4)
P3 Ni1 Si1 C40 -11.0(4)

loop_
_platon_squeeze_void_nr
_platon_squeeze_void_average_x
_platon_squeeze_void_average_y
_platon_squeeze_void_average_z
_platon_squeeze_void_volume
_platon_squeeze_void_count_electrons
_platon_squeeze_void_content
1 -0.060 0.000 0.000 626 210 ' '
